data_7710943
loop_
_publ_author_name
'Culpepper, Johnathan D.'
'Lee, Kyounghoon'
'Portis, William'
'Swenson, Dale C.'
'Daly, Scott R.'

_publ_section_title
;
 Fluorination and hydrolytic stability of water-soluble platinum complexes
 with a borane-bridged diphosphoramidite ligand
;
_journal_name_full 'Dalton Transactions'
_journal_paper_doi 10.1039/D2DT01482C
_journal_year 2022
_chemical_formula_moiety '2(C18 H41 B Cl2 F N3 O4 P2 Pt), Cl, C4 H10 O, C18 H36 K N2 O6'
_chemical_formula_sum 'C58 H128 B2 Cl5 F2 K N8 O15 P4 Pt2'
_chemical_formula_weight 1967.71
_space_group_crystal_system monoclinic
_space_group_IT_number 15
_space_group_name_Hall '-C 2yc'
_space_group_name_H-M_alt 'C 1 2/c 1'
_atom_sites_solution_hydrogens geom
_audit_creation_date 2022-05-03
_audit_creation_method
;
Olex2 1.2
(compiled 2018.05.29 svn.r3508 for OlexSys, GUI svn.r5506)
;
_audit_update_record
;
2022-05-12 deposited with the CCDC.	2022-08-03 downloaded from the CCDC.
;
_cell_angle_alpha 90
_cell_angle_beta 103.243(5)
_cell_angle_gamma 90
_cell_formula_units_Z 8
_cell_length_a 84.172(8)
_cell_length_b 10.5703(11)
_cell_length_c 19.8514(19)
_cell_measurement_reflns_used 9606
_cell_measurement_temperature 150(2)
_cell_measurement_theta_max 26.385
_cell_measurement_theta_min 2.2925
_cell_volume 17193(3)
_computing_molecular_graphics 'Olex2 (Dolomanov et al., 2009)'
_computing_publication_material 'Olex2 (Dolomanov et al., 2009)'
_computing_structure_refinement 'ShelXL (Sheldrick, 2015)'
_computing_structure_solution 'SHELXT 2018/2 (Sheldrick, 2018)'
_diffrn_ambient_temperature 150.15
_diffrn_measured_fraction_theta_full 0.998
_diffrn_measured_fraction_theta_max 0.995
_diffrn_measurement_device_type 'Bruker D8 Venture Duo Photon 3'
_diffrn_radiation_type MoK\a
_diffrn_radiation_wavelength 0.71073
_diffrn_reflns_av_R_equivalents 0.0590
_diffrn_reflns_av_unetI/netI 0.0419
_diffrn_reflns_Laue_measured_fraction_full 0.998
_diffrn_reflns_Laue_measured_fraction_max 0.995
_diffrn_reflns_limit_h_max 104
_diffrn_reflns_limit_h_min -104
_diffrn_reflns_limit_k_max 13
_diffrn_reflns_limit_k_min -13
_diffrn_reflns_limit_l_max 24
_diffrn_reflns_limit_l_min -24
_diffrn_reflns_number 111211
_diffrn_reflns_point_group_measured_fraction_full 0.998
_diffrn_reflns_point_group_measured_fraction_max 0.995
_diffrn_reflns_theta_full 25.242
_diffrn_reflns_theta_max 26.407
_diffrn_reflns_theta_min 1.943
_exptl_absorpt_coefficient_mu 3.592
_exptl_absorpt_correction_T_max 1.0000
_exptl_absorpt_correction_T_min 0.7310
_exptl_absorpt_correction_type multi-scan
_exptl_absorpt_process_details
;
SADABS-2016/2 (Bruker,2016/2) was used for absorption correction.
wR2(int) was 0.1164 before and 0.0928 after correction.
The Ratio of minimum to maximum transmission is 0.7310.
The \l/2 correction factor is Not present.
;
_exptl_crystal_colour colourless
_exptl_crystal_colour_primary colourless
_exptl_crystal_density_diffrn 1.520
_exptl_crystal_description irregular
_exptl_crystal_F_000 8000
_exptl_crystal_size_max 0.26
_exptl_crystal_size_mid 0.095
_exptl_crystal_size_min 0.085
_refine_diff_density_max 1.404
_refine_diff_density_min -1.725
_refine_diff_density_rms 0.131
_refine_ls_extinction_method none
_refine_ls_goodness_of_fit_ref 1.119
_refine_ls_hydrogen_treatment constr
_refine_ls_matrix_type full
_refine_ls_number_parameters 1129
_refine_ls_number_reflns 17567
_refine_ls_number_restraints 1484
_refine_ls_restrained_S_all 1.086
_refine_ls_R_factor_all 0.0512
_refine_ls_R_factor_gt 0.0478
_refine_ls_shift/su_max 0.004
_refine_ls_shift/su_mean 0.000
_refine_ls_structure_factor_coef Fsqd
_refine_ls_weighting_details 'w=1/[\s^2^(Fo^2^)+287.8160P] where P=(Fo^2^+2Fc^2^)/3'
_refine_ls_weighting_scheme calc
_refine_ls_wR_factor_gt 0.1097
_refine_ls_wR_factor_ref 0.1110
_reflns_Friedel_coverage 0.000
_reflns_number_gt 16202
_reflns_number_total 17567
_reflns_threshold_expression 'I > 2\s(I)'
_cod_data_source_file d2dt01482c2.cif
_cod_data_source_block dal2045
_cod_database_code 7710943
_shelx_shelxl_version_number 2018/3
_shelx_space_group_comment
;
The symmetry employed for this shelxl refinement is uniquely defined
by the following loop, which should always be used as a source of
symmetry information in preference to the above space-group names.
They are only intended as comments.
;
_shelx_estimated_absorpt_t_max 0.750
_shelx_estimated_absorpt_t_min 0.455
_olex2_refinement_description
;
1. Fixed Uiso
 At 1.2 times of:
  All C(H) groups, All C(H,H) groups, All N(H) groups
 At 1.5 times of:
  All C(H,H,H) groups
2. Uiso/Uaniso restraints and constraints
N41 \\sim N42 \\sim C41 \\sim C42 \\sim O43 \\sim C44 \\sim C45 \\sim O46 \\sim
C47 \\sim C48 \\sim C51 \\sim C52 \\sim O53 \\sim C54 \\sim C55 \\sim O56 \\sim
C57 \\sim C58 \\sim C61 \\sim C62 \\sim O63 \\sim C64 \\sim C65 \\sim O66 \\sim
C67 \\sim C68 \\sim N41A \\sim N42A \\sim C41A \\sim C42A \\sim O43A \\sim C44A
\\sim C45A \\sim O46A \\sim C47A \\sim C48A \\sim C51A \\sim C52A \\sim O53A
\\sim C54A \\sim C55A \\sim O56A \\sim C57A \\sim C58A \\sim C61A \\sim C62A
\\sim O63A \\sim C64A \\sim C65A \\sim O66A \\sim C67A \\sim C68A: within 2A
with sigma of 0.04 and sigma for terminal atoms of 0.08
3. Rigid body (RIGU) restrains
 O9, C37, C38, C39, C40, K1, N41, N42, C41, C42, O43, C44, C45, O46, C47, C48,
 C51, C52, O53, C54, C55, O56, C57, C58, C61, C62, O63, C64, C65, O66, C67, C68,
  N41A, N42A, C41A, C42A, O43A, C44A, C45A, O46A, C47A, C48A, C51A, C52A, O53A,
 C54A, C55A, O56A, C57A, C58A, C61A, C62A, O63A, C64A, C65A, O66A, C67A, C68A
 with sigma for 1-2 distances of 0.004 and sigma for 1-3 distances of 0.004
4. Same fragment restrains
{N41, N42, C41, C42, O43, C44, C45, O46, C47, C48, C51, C52, O53, C54, C55,
O56, C57, C58, C61, C62, O63, C64, C65, O66, C67, C68} sigma for 1-2: 0.005,
1-3: 0.005
as
{N41A, N42A, C41A, C42A, O43A, C44A, C45A, O46A, C47A, C48A, C51A, C52A, O53A,
C54A, C55A, O56A, C57A, C58A, C61A, C62A, O63A, C64A, C65A, O66A, C67A, C68A}
5. Others
 Sof(N41A)=Sof(N42A)=Sof(C41A)=Sof(H41C)=Sof(H41D)=Sof(C42A)=Sof(H42C)=
 Sof(H42D)=Sof(O43A)=Sof(C44A)=Sof(H44C)=Sof(H44D)=Sof(C45A)=Sof(H45C)=
 Sof(H45D)=Sof(O46A)=Sof(C47A)=Sof(H47C)=Sof(H47D)=Sof(C48A)=Sof(H48C)=
 Sof(H48D)=Sof(C51A)=Sof(H51C)=Sof(H51D)=Sof(C52A)=Sof(H52C)=Sof(H52D)=
 Sof(O53A)=Sof(C54A)=Sof(H54C)=Sof(H54D)=Sof(C55A)=Sof(H55C)=Sof(H55D)=
 Sof(O56A)=Sof(C57A)=Sof(H57C)=Sof(H57D)=Sof(C58A)=Sof(H58C)=Sof(H58D)=
 Sof(C61A)=Sof(H61C)=Sof(H61D)=Sof(C62A)=Sof(H62C)=Sof(H62D)=Sof(O63A)=
 Sof(C64A)=Sof(H64C)=Sof(H64D)=Sof(C65A)=Sof(H65C)=Sof(H65D)=Sof(O66A)=
 Sof(C67A)=Sof(H67C)=Sof(H67D)=Sof(C68A)=Sof(H68C)=Sof(H68D)=1-FVAR(1)
 Sof(N41)=Sof(N42)=Sof(C41)=Sof(H41A)=Sof(H41B)=Sof(C42)=Sof(H42A)=Sof(H42B)=
 Sof(O43)=Sof(C44)=Sof(H44A)=Sof(H44B)=Sof(C45)=Sof(H45A)=Sof(H45B)=Sof(O46)=
 Sof(C47)=Sof(H47A)=Sof(H47B)=Sof(C48)=Sof(H48A)=Sof(H48B)=Sof(C51)=Sof(H51A)=
 Sof(H51B)=Sof(C52)=Sof(H52A)=Sof(H52B)=Sof(O53)=Sof(C54)=Sof(H54A)=Sof(H54B)=
 Sof(C55)=Sof(H55A)=Sof(H55B)=Sof(O56)=Sof(C57)=Sof(H57A)=Sof(H57B)=Sof(C58)=
 Sof(H58A)=Sof(H58B)=Sof(C61)=Sof(H61A)=Sof(H61B)=Sof(C62)=Sof(H62A)=Sof(H62B)=
 Sof(O63)=Sof(C64)=Sof(H64A)=Sof(H64B)=Sof(C65)=Sof(H65A)=Sof(H65B)=Sof(O66)=
 Sof(C67)=Sof(H67A)=Sof(H67B)=Sof(C68)=Sof(H68A)=Sof(H68B)=FVAR(1)
6.a Ternary CH refined with riding coordinates:
 N3(H3), C7(H7), C10(H10), C13(H13), C16(H16), N6(H6), C25(H25), C28(H28),
 C31(H31), C34(H34)
6.b Secondary CH2 refined with riding coordinates:
 C1(H1A,H1B), C2(H2A,H2B), C3(H3A,H3B), C4(H4A,H4B), C5(H5A,H5B), C6(H6A,H6B),
 C19(H19A,H19B), C20(H20A,H20B), C21(H21A,H21B), C22(H22A,H22B), C23(H23A,H23B),
  C24(H24A,H24B), C38(H38A,H38B), C39(H39A,H39B), C41(H41A,H41B), C42(H42A,
 H42B), C44(H44A,H44B), C45(H45A,H45B), C47(H47A,H47B), C48(H48A,H48B),
 C51(H51A,H51B), C52(H52A,H52B), C54(H54A,H54B), C55(H55A,H55B), C57(H57A,H57B),
  C58(H58A,H58B), C61(H61A,H61B), C62(H62A,H62B), C64(H64A,H64B), C65(H65A,
 H65B), C67(H67A,H67B), C68(H68A,H68B), C41A(H41C,H41D), C42A(H42C,H42D),
 C44A(H44C,H44D), C45A(H45C,H45D), C47A(H47C,H47D), C48A(H48C,H48D), C51A(H51C,
 H51D), C52A(H52C,H52D), C54A(H54C,H54D), C55A(H55C,H55D), C57A(H57C,H57D),
 C58A(H58C,H58D), C61A(H61C,H61D), C62A(H62C,H62D), C64A(H64C,H64D), C65A(H65C,
 H65D), C67A(H67C,H67D), C68A(H68C,H68D)
6.c Idealised Me refined as rotating group:
 C8(H8A,H8B,H8C), C9(H9A,H9B,H9C), C11(H11A,H11B,H11C), C12(H12A,H12B,H12C),
 C14(H14A,H14B,H14C), C15(H15A,H15B,H15C), C17(H17A,H17B,H17C), C18(H18A,H18B,
 H18C), C26(H26A,H26B,H26C), C27(H27A,H27B,H27C), C29(H29A,H29B,H29C), C30(H30A,
 H30B,H30C), C32(H32A,H32B,H32C), C33(H33A,H33B,H33C), C35(H35A,H35B,H35C),
 C36(H36A,H36B,H36C), C37(H37A,H37B,H37C), C40(H40A,H40B,H40C)
;
_olex2_submission_special_instructions 'No special instructions were received'

loop_
_space_group_symop_operation_xyz
'x, y, z'
'-x, y, -z+1/2'
'x+1/2, y+1/2, z'
'-x+1/2, y+1/2, -z+1/2'
'-x, -y, -z'
'x, -y, z-1/2'
'-x+1/2, -y+1/2, -z'
'x+1/2, -y+1/2, z-1/2'

loop_
_atom_site_label
_atom_site_type_symbol
_atom_site_fract_x
_atom_site_fract_y
_atom_site_fract_z
_atom_site_U_iso_or_equiv
_atom_site_adp_type
_atom_site_occupancy
_atom_site_site_symmetry_order
_atom_site_calc_flag
_atom_site_refinement_flags_posn
_atom_site_refinement_flags_adp
_atom_site_refinement_flags_occupancy
_atom_site_disorder_assembly
_atom_site_disorder_group
Pt1 Pt 0.31006(2) 0.22450(2) 0.73307(2) 0.02417(6) Uani 1 1 d . . . . .
Cl1 Cl 0.33740(2) 0.26443(17) 0.72774(10) 0.0422(4) Uani 1 1 d . . . . .
Cl2 Cl 0.31922(2) 0.03504(17) 0.79294(9) 0.0433(4) Uani 1 1 d . . . . .
P1 P 0.28542(2) 0.17514(13) 0.74490(7) 0.0211(3) Uani 1 1 d . . . . .
P2 P 0.30330(2) 0.40014(13) 0.67324(7) 0.0221(3) Uani 1 1 d . . . . .
F1 F 0.26747(4) 0.4970(3) 0.74124(17) 0.0293(7) Uani 1 1 d . . . . .
O1 O 0.28489(5) 0.1404(4) 0.82239(19) 0.0262(8) Uani 1 1 d . . . . .
O2 O 0.27884(5) 0.0401(4) 0.7143(2) 0.0262(8) Uani 1 1 d . . . . .
O3 O 0.31490(5) 0.5179(4) 0.69995(19) 0.0276(9) Uani 1 1 d . . . . .
O4 O 0.30729(5) 0.3966(4) 0.5982(2) 0.0273(9) Uani 1 1 d . . . . .
N1 N 0.27051(5) 0.2744(4) 0.7171(2) 0.0218(9) Uani 1 1 d . . . . .
N2 N 0.28462(6) 0.4520(4) 0.6610(2) 0.0243(10) Uani 1 1 d . . . . .
N3 N 0.25397(6) 0.4212(4) 0.6283(2) 0.0233(10) Uani 1 1 d . . . . .
H3 H 0.255361 0.360116 0.591634 0.028 Uiso 1 1 calc R . . . .
C1 C 0.25500(7) 0.2383(6) 0.7377(3) 0.0272(12) Uani 1 1 d . . . . .
H1A H 0.255804 0.149589 0.754059 0.033 Uiso 1 1 calc R . . . .
H1B H 0.253570 0.292906 0.776409 0.033 Uiso 1 1 calc R . . . .
C2 C 0.24042(7) 0.2521(6) 0.6782(3) 0.0292(13) Uani 1 1 d . . . . .
H2A H 0.230449 0.229160 0.693890 0.035 Uiso 1 1 calc R . . . .
H2B H 0.241477 0.192286 0.641046 0.035 Uiso 1 1 calc R . . . .
C3 C 0.23856(7) 0.3847(6) 0.6491(3) 0.0289(13) Uani 1 1 d . . . . .
H3A H 0.229232 0.388242 0.608361 0.035 Uiso 1 1 calc R . . . .
H3B H 0.236413 0.444382 0.684363 0.035 Uiso 1 1 calc R . . . .
C4 C 0.25184(8) 0.5487(5) 0.5953(3) 0.0294(13) Uani 1 1 d . . . . .
H4A H 0.249961 0.612339 0.629274 0.035 Uiso 1 1 calc R . . . .
H4B H 0.242215 0.548268 0.555860 0.035 Uiso 1 1 calc R . . . .
C5 C 0.26696(8) 0.5834(6) 0.5702(3) 0.0309(13) Uani 1 1 d . . . . .
H5A H 0.268304 0.523099 0.533716 0.037 Uiso 1 1 calc R . . . .
H5B H 0.265595 0.669070 0.549566 0.037 Uiso 1 1 calc R . . . .
C6 C 0.28206(8) 0.5808(6) 0.6283(3) 0.0305(13) Uani 1 1 d . . . . .
H6A H 0.291678 0.603866 0.610063 0.037 Uiso 1 1 calc R . . . .
H6B H 0.280973 0.644077 0.663717 0.037 Uiso 1 1 calc R . . . .
C7 C 0.29469(8) 0.2054(6) 0.8823(3) 0.0335(14) Uani 1 1 d . . . . .
H7 H 0.304856 0.238566 0.870594 0.040 Uiso 1 1 calc R . . . .
C8 C 0.28512(12) 0.3140(8) 0.9022(4) 0.059(2) Uani 1 1 d . . . . .
H8A H 0.281382 0.369321 0.862088 0.088 Uiso 1 1 calc GR . . . .
H8B H 0.292093 0.362198 0.939799 0.088 Uiso 1 1 calc GR . . . .
H8C H 0.275667 0.281105 0.917661 0.088 Uiso 1 1 calc GR . . . .
C9 C 0.29921(9) 0.1031(8) 0.9379(3) 0.0470(19) Uani 1 1 d . . . . .
H9A H 0.289236 0.067448 0.947745 0.070 Uiso 1 1 calc GR . . . .
H9B H 0.305896 0.140350 0.980178 0.070 Uiso 1 1 calc GR . . . .
H9C H 0.305390 0.035976 0.921327 0.070 Uiso 1 1 calc GR . . . .
C10 C 0.27518(8) 0.0195(6) 0.6397(3) 0.0295(13) Uani 1 1 d . . . . .
H10 H 0.273160 0.102562 0.615110 0.035 Uiso 1 1 calc R . . . .
C11 C 0.28948(9) -0.0461(7) 0.6210(4) 0.0459(18) Uani 1 1 d . . . . .
H11A H 0.299363 0.004753 0.637073 0.069 Uiso 1 1 calc GR . . . .
H11B H 0.287375 -0.056073 0.570638 0.069 Uiso 1 1 calc GR . . . .
H11C H 0.291004 -0.129494 0.643055 0.069 Uiso 1 1 calc GR . . . .
C12 C 0.25998(9) -0.0599(6) 0.6225(3) 0.0376(15) Uani 1 1 d . . . . .
H12A H 0.262115 -0.142044 0.645722 0.056 Uiso 1 1 calc GR . . . .
H12B H 0.256746 -0.072814 0.572324 0.056 Uiso 1 1 calc GR . . . .
H12C H 0.251178 -0.016739 0.638184 0.056 Uiso 1 1 calc GR . . . .
C13 C 0.32043(8) 0.5476(6) 0.7735(3) 0.0355(15) Uani 1 1 d . . . . .
H13 H 0.321090 0.467757 0.801034 0.043 Uiso 1 1 calc R . . . .
C14 C 0.30840(11) 0.6369(9) 0.7949(4) 0.061(2) Uani 1 1 d . . . . .
H14A H 0.307285 0.713402 0.766307 0.092 Uiso 1 1 calc GR . . . .
H14B H 0.312367 0.659920 0.843685 0.092 Uiso 1 1 calc GR . . . .
H14C H 0.297763 0.595180 0.788546 0.092 Uiso 1 1 calc GR . . . .
C15 C 0.33715(10) 0.6030(10) 0.7829(4) 0.066(3) Uani 1 1 d . . . . .
H15A H 0.344258 0.542715 0.766342 0.099 Uiso 1 1 calc GR . . . .
H15B H 0.341614 0.620700 0.832006 0.099 Uiso 1 1 calc GR . . . .
H15C H 0.336538 0.681708 0.756332 0.099 Uiso 1 1 calc GR . . . .
C16 C 0.30051(8) 0.2936(6) 0.5501(3) 0.0339(14) Uani 1 1 d . . . . .
H16 H 0.291544 0.250343 0.566617 0.041 Uiso 1 1 calc R . . . .
C17 C 0.29374(10) 0.3527(8) 0.4804(4) 0.0471(18) Uani 1 1 d . . . . .
H17A H 0.284758 0.409756 0.483457 0.071 Uiso 1 1 calc GR . . . .
H17B H 0.289697 0.286108 0.446441 0.071 Uiso 1 1 calc GR . . . .
H17C H 0.302359 0.400586 0.465954 0.071 Uiso 1 1 calc GR . . . .
C18 C 0.31390(12) 0.2004(7) 0.5480(4) 0.056(2) Uani 1 1 d . . . . .
H18A H 0.322949 0.243999 0.534424 0.084 Uiso 1 1 calc GR . . . .
H18B H 0.309678 0.133738 0.514317 0.084 Uiso 1 1 calc GR . . . .
H18C H 0.317776 0.162567 0.593920 0.084 Uiso 1 1 calc GR . . . .
B1 B 0.27034(8) 0.4100(6) 0.6909(3) 0.0228(13) Uani 1 1 d . . . . .
Pt2 Pt 0.44005(2) 0.82217(2) 0.38078(2) 0.03317(7) Uani 1 1 d . . . . .
Cl3 Cl 0.43091(2) 1.01695(17) 0.41692(10) 0.0469(4) Uani 1 1 d . . . . .
Cl4 Cl 0.41261(2) 0.7717(2) 0.32905(11) 0.0512(4) Uani 1 1 d . . . . .
P3 P 0.46507(2) 0.87980(16) 0.43237(8) 0.0314(3) Uani 1 1 d . . . . .
P4 P 0.44616(2) 0.63512(16) 0.34524(9) 0.0345(4) Uani 1 1 d . . . . .
F2 F 0.48357(5) 0.5612(4) 0.4695(2) 0.0486(11) Uani 1 1 d . . . . .
O5 O 0.46678(6) 0.9301(5) 0.5094(2) 0.0382(11) Uani 1 1 d . . . . .
O6 O 0.47109(6) 1.0092(4) 0.4047(2) 0.0365(10) Uani 1 1 d . . . . .
O7 O 0.43840(6) 0.6073(5) 0.2655(2) 0.0431(11) Uani 1 1 d . . . . .
O8 O 0.43731(6) 0.5209(5) 0.3749(2) 0.0395(11) Uani 1 1 d . . . . .
N4 N 0.47978(7) 0.7791(5) 0.4356(3) 0.0367(12) Uani 1 1 d . . . . .
N5 N 0.46537(7) 0.5957(5) 0.3575(3) 0.0393(13) Uani 1 1 d . . . . .
N6 N 0.49583(7) 0.6297(5) 0.3783(3) 0.0391(13) Uani 1 1 d . . . . .
H6 H 0.493856 0.685702 0.336642 0.047 Uiso 1 1 calc R . . . .
C19 C 0.46804(10) 0.4644(7) 0.3347(5) 0.054(2) Uani 1 1 d . . . . .
H19A H 0.458212 0.435728 0.300451 0.064 Uiso 1 1 calc R . . . .
H19B H 0.469756 0.406565 0.374941 0.064 Uiso 1 1 calc R . . . .
C20 C 0.48281(11) 0.4590(7) 0.3024(5) 0.055(2) Uani 1 1 d . . . . .
H20A H 0.484231 0.371542 0.286909 0.066 Uiso 1 1 calc R . . . .
H20B H 0.480975 0.515053 0.261422 0.066 Uiso 1 1 calc R . . . .
C21 C 0.49792(10) 0.4996(7) 0.3536(4) 0.051(2) Uani 1 1 d . . . . .
H21A H 0.500154 0.440508 0.393346 0.061 Uiso 1 1 calc R . . . .
H21B H 0.507354 0.497345 0.331602 0.061 Uiso 1 1 calc R . . . .
C22 C 0.51149(8) 0.6721(7) 0.4242(4) 0.0449(18) Uani 1 1 d . . . . .
H22A H 0.520290 0.668573 0.398670 0.054 Uiso 1 1 calc R . . . .
H22B H 0.514472 0.614766 0.464619 0.054 Uiso 1 1 calc R . . . .
C23 C 0.50981(9) 0.8061(7) 0.4488(4) 0.0436(17) Uani 1 1 d . . . . .
H23A H 0.520008 0.831200 0.481906 0.052 Uiso 1 1 calc R . . . .
H23B H 0.508078 0.864615 0.408882 0.052 Uiso 1 1 calc R . . . .
C24 C 0.49572(9) 0.8164(8) 0.4833(4) 0.0454(17) Uani 1 1 d . . . . .
H24A H 0.494919 0.904657 0.498964 0.054 Uiso 1 1 calc R . . . .
H24B H 0.497783 0.761203 0.524721 0.054 Uiso 1 1 calc R . . . .
C25 C 0.45736(9) 0.8780(7) 0.5562(4) 0.0441(17) Uani 1 1 d . . . . .
H25 H 0.446626 0.846151 0.528845 0.053 Uiso 1 1 calc R . . . .
C26 C 0.45458(11) 0.9889(9) 0.6003(4) 0.060(2) Uani 1 1 d . . . . .
H26A H 0.465120 1.021621 0.626089 0.090 Uiso 1 1 calc GR . . . .
H26B H 0.448125 0.961267 0.632940 0.090 Uiso 1 1 calc GR . . . .
H26C H 0.448685 1.055754 0.570537 0.090 Uiso 1 1 calc GR . . . .
C27 C 0.46677(11) 0.7700(9) 0.5974(4) 0.058(2) Uani 1 1 d . . . . .
H27A H 0.470150 0.710027 0.565768 0.088 Uiso 1 1 calc GR . . . .
H27B H 0.459785 0.726721 0.623449 0.088 Uiso 1 1 calc GR . . . .
H27C H 0.476443 0.803546 0.629712 0.088 Uiso 1 1 calc GR . . . .
C28 C 0.47190(9) 1.0209(7) 0.3325(3) 0.0391(15) Uani 1 1 d . . . . .
H28 H 0.471890 0.934951 0.311398 0.047 Uiso 1 1 calc R . . . .
C29 C 0.45709(10) 1.0946(9) 0.2950(4) 0.060(2) Uani 1 1 d . . . . .
H29A H 0.447260 1.059040 0.306211 0.090 Uiso 1 1 calc GR . . . .
H29B H 0.456170 1.089048 0.244928 0.090 Uiso 1 1 calc GR . . . .
H29C H 0.458252 1.183397 0.309410 0.090 Uiso 1 1 calc GR . . . .
C30 C 0.48759(10) 1.0887(7) 0.3311(4) 0.0500(19) Uani 1 1 d . . . . .
H30A H 0.487078 1.175633 0.347529 0.075 Uiso 1 1 calc GR . . . .
H30B H 0.489121 1.089962 0.283584 0.075 Uiso 1 1 calc GR . . . .
H30C H 0.496772 1.044429 0.361115 0.075 Uiso 1 1 calc GR . . . .
C31 C 0.44117(10) 0.4937(8) 0.4483(4) 0.0499(19) Uani 1 1 d . . . . .
H31 H 0.452148 0.530128 0.469295 0.060 Uiso 1 1 calc R . . . .
C32 C 0.42893(14) 0.5532(9) 0.4825(5) 0.077(3) Uani 1 1 d . . . . .
H32A H 0.428652 0.644698 0.474379 0.116 Uiso 1 1 calc GR . . . .
H32B H 0.432004 0.536624 0.532370 0.116 Uiso 1 1 calc GR . . . .
H32C H 0.418114 0.517234 0.463148 0.116 Uiso 1 1 calc GR . . . .
C33 C 0.44214(13) 0.3522(9) 0.4565(5) 0.069(3) Uani 1 1 d . . . . .
H33A H 0.431749 0.314284 0.432600 0.103 Uiso 1 1 calc GR . . . .
H33B H 0.444378 0.330489 0.505755 0.103 Uiso 1 1 calc GR . . . .
H33C H 0.450935 0.319561 0.436410 0.103 Uiso 1 1 calc GR . . . .
C34 C 0.43896(12) 0.7018(8) 0.2120(4) 0.058(2) Uani 1 1 d . . . . .
H34 H 0.439330 0.788855 0.232004 0.069 Uiso 1 1 calc R . . . .
C35 C 0.42320(15) 0.6841(16) 0.1566(6) 0.119(6) Uani 1 1 d . . . . .
H35A H 0.423387 0.601563 0.134238 0.179 Uiso 1 1 calc GR . . . .
H35B H 0.422274 0.751213 0.121834 0.179 Uiso 1 1 calc GR . . . .
H35C H 0.413833 0.688056 0.178087 0.179 Uiso 1 1 calc GR . . . .
C36 C 0.45313(13) 0.6819(12) 0.1812(5) 0.081(3) Uani 1 1 d . . . . .
H36A H 0.463222 0.692734 0.216871 0.121 Uiso 1 1 calc GR . . . .
H36B H 0.452845 0.743649 0.144105 0.121 Uiso 1 1 calc GR . . . .
H36C H 0.452746 0.596137 0.162155 0.121 Uiso 1 1 calc GR . . . .
B2 B 0.48006(10) 0.6441(8) 0.4115(4) 0.0363(17) Uani 1 1 d . . . . .
Cl5 Cl 0.250000 0.250000 0.500000 0.0445(6) Uani 1 2 d S T P . .
Cl6 Cl 0.500000 0.7888(2) 0.250000 0.0522(7) Uani 1 2 d S T P . .
O9 O 0.37034(11) 1.1652(10) 0.4575(6) 0.122(3) Uani 1 1 d . U . . .
C37 C 0.3933(2) 1.280(3) 0.4463(17) 0.293(18) Uani 1 1 d . U . . .
H37A H 0.401144 1.250692 0.419940 0.439 Uiso 1 1 calc GR . . . .
H37B H 0.396410 1.246719 0.493525 0.439 Uiso 1 1 calc GR . . . .
H37C H 0.393470 1.373008 0.447895 0.439 Uiso 1 1 calc GR . . . .
C38 C 0.3766(3) 1.236(2) 0.4122(12) 0.220(13) Uani 1 1 d . U . . .
H38A H 0.369488 1.309270 0.396498 0.264 Uiso 1 1 calc R . . . .
H38B H 0.377132 1.183901 0.371166 0.264 Uiso 1 1 calc R . . . .
C39 C 0.35478(17) 1.1103(15) 0.4271(9) 0.129(6) Uani 1 1 d . U . . .
H39A H 0.346961 1.177821 0.407120 0.154 Uiso 1 1 calc R . . . .
H39B H 0.355854 1.052125 0.389349 0.154 Uiso 1 1 calc R . . . .
C40 C 0.3489(2) 1.0439(17) 0.4772(10) 0.149(7) Uani 1 1 d . U . . .
H40A H 0.337194 1.027772 0.460170 0.224 Uiso 1 1 calc GR . . . .
H40B H 0.350645 1.094184 0.519782 0.224 Uiso 1 1 calc GR . . . .
H40C H 0.354708 0.963260 0.486881 0.224 Uiso 1 1 calc GR . . . .
K1 K 0.37486(2) 0.73492(16) 0.60962(8) 0.0425(3) Uani 1 1 d . U . . .
N41 N 0.35163(15) 0.5498(11) 0.5364(5) 0.054(3) Uani 0.524(5) 1 d D U . A 1
N42 N 0.39864(13) 0.9353(11) 0.6753(6) 0.053(3) Uani 0.524(5) 1 d D U . A 1
C41 C 0.34705(18) 0.5766(17) 0.4631(6) 0.066(4) Uani 0.524(5) 1 d D U . A 1
H41A H 0.339626 0.650514 0.455798 0.079 Uiso 0.524(5) 1 calc R . . A 1
H41B H 0.340860 0.503442 0.439369 0.079 Uiso 0.524(5) 1 calc R . . A 1
C42 C 0.3611(2) 0.6037(19) 0.4295(7) 0.076(5) Uani 0.524(5) 1 d D U . A 1
H42A H 0.368416 0.529187 0.434343 0.091 Uiso 0.524(5) 1 calc R . . A 1
H42B H 0.356874 0.620220 0.379481 0.091 Uiso 0.524(5) 1 calc R . . A 1
O43 O 0.36997(13) 0.7096(12) 0.4608(4) 0.066(4) Uani 0.524(5) 1 d D U . A 1
C44 C 0.38318(19) 0.7441(19) 0.4307(6) 0.077(5) Uani 0.524(5) 1 d D U . A 1
H44A H 0.379229 0.752260 0.379914 0.093 Uiso 0.524(5) 1 calc R . . A 1
H44B H 0.391657 0.677443 0.440042 0.093 Uiso 0.524(5) 1 calc R . . A 1
C45 C 0.39020(19) 0.8651(16) 0.4600(8) 0.061(4) Uani 0.524(5) 1 d D U . A 1
H45A H 0.399158 0.890259 0.437991 0.073 Uiso 0.524(5) 1 calc R . . A 1
H45B H 0.381729 0.931851 0.450393 0.073 Uiso 0.524(5) 1 calc R . . A 1
O46 O 0.39639(11) 0.8527(10) 0.5336(5) 0.044(3) Uani 0.524(5) 1 d D U . A 1
C47 C 0.40499(18) 0.9642(15) 0.5610(8) 0.054(3) Uani 0.524(5) 1 d D U . A 1
H47A H 0.397631 1.038344 0.551636 0.065 Uiso 0.524(5) 1 calc R . . A 1
H47B H 0.414245 0.978742 0.538921 0.065 Uiso 0.524(5) 1 calc R . . A 1
C48 C 0.41110(16) 0.9475(17) 0.6367(7) 0.062(4) Uani 0.524(5) 1 d D U . A 1
H48A H 0.418077 0.871037 0.644850 0.074 Uiso 0.524(5) 1 calc R . . A 1
H48B H 0.418067 1.020893 0.655023 0.074 Uiso 0.524(5) 1 calc R . . A 1
C51 C 0.3601(2) 0.4284(15) 0.5487(9) 0.080(4) Uani 0.524(5) 1 d D U . A 1
H51A H 0.368464 0.426312 0.520979 0.096 Uiso 0.524(5) 1 calc R . . A 1
H51B H 0.352079 0.360892 0.530761 0.096 Uiso 0.524(5) 1 calc R . . A 1
C52 C 0.3683(2) 0.3960(14) 0.6222(10) 0.073(4) Uani 0.524(5) 1 d D U . A 1
H52A H 0.359971 0.388638 0.650213 0.087 Uiso 0.524(5) 1 calc R . . A 1
H52B H 0.373925 0.313641 0.623573 0.087 Uiso 0.524(5) 1 calc R . . A 1
O53 O 0.37955(15) 0.4904(9) 0.6500(6) 0.072(3) Uani 0.524(5) 1 d D U . A 1
C54 C 0.3864(3) 0.4795(19) 0.7194(11) 0.118(7) Uani 0.524(5) 1 d D U . A 1
H54A H 0.377329 0.486487 0.743143 0.142 Uiso 0.524(5) 1 calc R . . A 1
H54B H 0.390513 0.391602 0.726654 0.142 Uiso 0.524(5) 1 calc R . . A 1
C55 C 0.3981(2) 0.5517(19) 0.7540(11) 0.100(6) Uani 0.524(5) 1 d D U . A 1
H55A H 0.408668 0.519977 0.746905 0.120 Uiso 0.524(5) 1 calc R . . A 1
H55B H 0.398338 0.544238 0.803901 0.120 Uiso 0.524(5) 1 calc R . . A 1
O56 O 0.39654(13) 0.6835(11) 0.7348(5) 0.068(3) Uani 0.524(5) 1 d D U . A 1
C57 C 0.4101(2) 0.759(2) 0.7498(13) 0.082(5) Uani 0.524(5) 1 d D U . A 1
H57A H 0.417008 0.740133 0.716720 0.098 Uiso 0.524(5) 1 calc R . . A 1
H57B H 0.416568 0.738302 0.796779 0.098 Uiso 0.524(5) 1 calc R . . A 1
C58 C 0.4065(2) 0.8951(17) 0.7468(8) 0.061(4) Uani 0.524(5) 1 d D U . A 1
H58A H 0.416749 0.943288 0.763232 0.073 Uiso 0.524(5) 1 calc R . . A 1
H58B H 0.399163 0.914540 0.777914 0.073 Uiso 0.524(5) 1 calc R . . A 1
C61 C 0.33745(17) 0.5482(15) 0.5642(8) 0.058(3) Uani 0.524(5) 1 d D U . A 1
H61A H 0.340011 0.502106 0.608791 0.070 Uiso 0.524(5) 1 calc R . . A 1
H61B H 0.328726 0.500754 0.532157 0.070 Uiso 0.524(5) 1 calc R . . A 1
C62 C 0.33097(16) 0.6803(17) 0.5761(8) 0.047(3) Uani 0.524(5) 1 d D U . A 1
H62A H 0.327878 0.725958 0.531438 0.057 Uiso 0.524(5) 1 calc R . . A 1
H62B H 0.321093 0.671954 0.594906 0.057 Uiso 0.524(5) 1 calc R . . A 1
O63 O 0.34282(9) 0.7494(11) 0.6223(5) 0.050(3) Uani 0.524(5) 1 d D U . A 1
C64 C 0.33666(18) 0.8668(15) 0.6384(8) 0.055(3) Uani 0.524(5) 1 d D U . A 1
H64A H 0.326859 0.852973 0.657113 0.065 Uiso 0.524(5) 1 calc R . . A 1
H64B H 0.333429 0.918610 0.595894 0.065 Uiso 0.524(5) 1 calc R . . A 1
C65 C 0.3494(2) 0.9350(16) 0.6906(10) 0.058(4) Uani 0.524(5) 1 d D U . A 1
H65A H 0.344998 1.017153 0.702040 0.069 Uiso 0.524(5) 1 calc R . . A 1
H65B H 0.352396 0.884262 0.733511 0.069 Uiso 0.524(5) 1 calc R . . A 1
O66 O 0.36314(11) 0.9552(8) 0.6638(5) 0.050(2) Uani 0.524(5) 1 d D U . A 1
C67 C 0.37430(18) 1.0421(13) 0.7056(8) 0.059(4) Uani 0.524(5) 1 d D U . A 1
H67A H 0.377514 1.010388 0.753766 0.071 Uiso 0.524(5) 1 calc R . . A 1
H67B H 0.368990 1.125509 0.706241 0.071 Uiso 0.524(5) 1 calc R . . A 1
C68 C 0.38919(16) 1.0553(13) 0.6760(8) 0.053(3) Uani 0.524(5) 1 d D U . A 1
H68A H 0.385722 1.087074 0.627923 0.064 Uiso 0.524(5) 1 calc R . . A 1
H68B H 0.396512 1.119473 0.703176 0.064 Uiso 0.524(5) 1 calc R . . A 1
N41A N 0.34304(12) 0.6332(13) 0.5262(5) 0.055(3) Uani 0.476(5) 1 d D U . A 2
N42A N 0.40604(13) 0.8109(13) 0.6969(6) 0.079(4) Uani 0.476(5) 1 d D U . A 2
C41A C 0.33997(16) 0.6923(19) 0.4589(6) 0.067(4) Uani 0.476(5) 1 d D U . A 2
H41C H 0.336546 0.780826 0.463645 0.081 Uiso 0.476(5) 1 calc R . . A 2
H41D H 0.330723 0.648047 0.428118 0.081 Uiso 0.476(5) 1 calc R . . A 2
C42A C 0.35426(17) 0.693(2) 0.4245(6) 0.066(5) Uani 0.476(5) 1 d D U . A 2
H42C H 0.357537 0.604840 0.417457 0.079 Uiso 0.476(5) 1 calc R . . A 2
H42D H 0.351004 0.734176 0.378664 0.079 Uiso 0.476(5) 1 calc R . . A 2
O43A O 0.36755(11) 0.7585(13) 0.4660(4) 0.076(5) Uani 0.476(5) 1 d D U . A 2
C44A C 0.38128(17) 0.768(2) 0.4355(7) 0.081(6) Uani 0.476(5) 1 d D U . A 2
H44C H 0.377831 0.803683 0.388289 0.098 Uiso 0.476(5) 1 calc R . . A 2
H44D H 0.385879 0.682606 0.431719 0.098 Uiso 0.476(5) 1 calc R . . A 2
C45A C 0.3938(2) 0.849(2) 0.4782(8) 0.079(6) Uani 0.476(5) 1 d D U . A 2
H45C H 0.403127 0.858421 0.456148 0.095 Uiso 0.476(5) 1 calc R . . A 2
H45D H 0.389154 0.934621 0.482009 0.095 Uiso 0.476(5) 1 calc R . . A 2
O46A O 0.39923(10) 0.7949(14) 0.5464(5) 0.075(4) Uani 0.476(5) 1 d D U . A 2
C47A C 0.41225(19) 0.870(2) 0.5856(8) 0.096(6) Uani 0.476(5) 1 d D U . A 2
H47C H 0.408393 0.957198 0.590432 0.115 Uiso 0.476(5) 1 calc R . . A 2
H47D H 0.421343 0.873755 0.561647 0.115 Uiso 0.476(5) 1 calc R . . A 2
C48A C 0.41790(15) 0.811(2) 0.6547(8) 0.102(6) Uani 0.476(5) 1 d D U . A 2
H48C H 0.421170 0.723032 0.648429 0.122 Uiso 0.476(5) 1 calc R . . A 2
H48D H 0.427733 0.857293 0.679863 0.122 Uiso 0.476(5) 1 calc R . . A 2
C51A C 0.3444(2) 0.4956(16) 0.5193(9) 0.074(4) Uani 0.476(5) 1 d D U . A 2
H51C H 0.351693 0.478792 0.487532 0.089 Uiso 0.476(5) 1 calc R . . A 2
H51D H 0.333499 0.462052 0.496997 0.089 Uiso 0.476(5) 1 calc R . . A 2
C52A C 0.3508(2) 0.4224(16) 0.5851(10) 0.083(5) Uani 0.476(5) 1 d D U . A 2
H52C H 0.343186 0.431838 0.616270 0.099 Uiso 0.476(5) 1 calc R . . A 2
H52D H 0.351476 0.331374 0.574348 0.099 Uiso 0.476(5) 1 calc R . . A 2
O53A O 0.36617(17) 0.4676(9) 0.6178(7) 0.098(5) Uani 0.476(5) 1 d D U . A 2
C54A C 0.3744(3) 0.4022(19) 0.6744(12) 0.111(7) Uani 0.476(5) 1 d D U . A 2
H54C H 0.365809 0.362685 0.694233 0.133 Uiso 0.476(5) 1 calc R . . A 2
H54D H 0.379847 0.331906 0.655725 0.133 Uiso 0.476(5) 1 calc R . . A 2
C55A C 0.3851(3) 0.4450(19) 0.7269(11) 0.142(8) Uani 0.476(5) 1 d D U . A 2
H55C H 0.394345 0.384687 0.736908 0.170 Uiso 0.476(5) 1 calc R . . A 2
H55D H 0.380130 0.445093 0.767475 0.170 Uiso 0.476(5) 1 calc R . . A 2
O56A O 0.39157(16) 0.5681(12) 0.7209(7) 0.130(6) Uani 0.476(5) 1 d D U . A 2
C57A C 0.4079(2) 0.592(2) 0.7371(13) 0.124(7) Uani 0.476(5) 1 d D U . A 2
H57C H 0.412433 0.569012 0.696969 0.149 Uiso 0.476(5) 1 calc R . . A 2
H57D H 0.413113 0.536597 0.776180 0.149 Uiso 0.476(5) 1 calc R . . A 2
C58A C 0.4122(2) 0.723(2) 0.7561(10) 0.093(6) Uani 0.476(5) 1 d D U . A 2
H58C H 0.424267 0.731073 0.770834 0.111 Uiso 0.476(5) 1 calc R . . A 2
H58D H 0.407579 0.748046 0.795671 0.111 Uiso 0.476(5) 1 calc R . . A 2
C61A C 0.32992(17) 0.660(2) 0.5586(9) 0.061(5) Uani 0.476(5) 1 d D U . A 2
H61C H 0.329960 0.596454 0.595157 0.073 Uiso 0.476(5) 1 calc R . . A 2
H61D H 0.319484 0.651728 0.523787 0.073 Uiso 0.476(5) 1 calc R . . A 2
C62A C 0.33068(15) 0.7922(17) 0.5909(8) 0.062(4) Uani 0.476(5) 1 d D U . A 2
H62C H 0.330053 0.857069 0.554434 0.075 Uiso 0.476(5) 1 calc R . . A 2
H62D H 0.321230 0.804133 0.612173 0.075 Uiso 0.476(5) 1 calc R . . A 2
O63A O 0.34522(10) 0.8079(12) 0.6416(5) 0.059(3) Uani 0.476(5) 1 d D U . A 2
C64A C 0.3456(2) 0.9306(19) 0.6708(11) 0.072(6) Uani 0.476(5) 1 d D U . A 2
H64C H 0.335656 0.944717 0.688268 0.086 Uiso 0.476(5) 1 calc R . . A 2
H64D H 0.345936 0.995132 0.634929 0.086 Uiso 0.476(5) 1 calc R . . A 2
C65A C 0.3604(2) 0.9430(17) 0.7287(8) 0.070(5) Uani 0.476(5) 1 d D U . A 2
H65C H 0.360566 1.027843 0.750020 0.083 Uiso 0.476(5) 1 calc R . . A 2
H65D H 0.360035 0.878784 0.764602 0.083 Uiso 0.476(5) 1 calc R . . A 2
O66A O 0.37438(12) 0.9260(9) 0.7031(5) 0.056(3) Uani 0.476(5) 1 d D U . A 2
C67A C 0.38891(17) 0.9497(18) 0.7559(8) 0.081(5) Uani 0.476(5) 1 d D U . A 2
H67C H 0.389878 0.886746 0.793522 0.097 Uiso 0.476(5) 1 calc R . . A 2
H67D H 0.388394 1.035090 0.775817 0.097 Uiso 0.476(5) 1 calc R . . A 2
C68A C 0.40349(17) 0.9406(16) 0.7236(9) 0.088(5) Uani 0.476(5) 1 d D U . A 2
H68C H 0.402082 1.001695 0.684942 0.105 Uiso 0.476(5) 1 calc R . . A 2
H68D H 0.413405 0.965221 0.758573 0.105 Uiso 0.476(5) 1 calc R . . A 2

loop_
_atom_site_aniso_label
_atom_site_aniso_U_11
_atom_site_aniso_U_22
_atom_site_aniso_U_33
_atom_site_aniso_U_23
_atom_site_aniso_U_13
_atom_site_aniso_U_12
Pt1 0.02406(11) 0.02496(12) 0.02490(11) 0.00347(9) 0.00853(8) 0.00194(9)
Cl1 0.0265(8) 0.0476(10) 0.0541(10) 0.0069(8) 0.0126(7) 0.0015(7)
Cl2 0.0402(9) 0.0409(9) 0.0507(10) 0.0192(8) 0.0142(8) 0.0140(7)
P1 0.0269(7) 0.0195(7) 0.0185(6) 0.0018(5) 0.0082(6) 0.0004(5)
P2 0.0261(7) 0.0212(7) 0.0204(7) 0.0009(5) 0.0083(6) -0.0028(6)
F1 0.0379(19) 0.0237(17) 0.0265(17) -0.0079(14) 0.0080(15) 0.0021(14)
O1 0.032(2) 0.029(2) 0.0184(18) 0.0013(16) 0.0063(16) -0.0054(17)
O2 0.036(2) 0.020(2) 0.024(2) 0.0034(16) 0.0113(17) -0.0003(17)
O3 0.034(2) 0.030(2) 0.0196(19) -0.0034(16) 0.0064(17) -0.0080(18)
O4 0.034(2) 0.027(2) 0.0226(19) -0.0021(16) 0.0089(17) -0.0089(17)
N1 0.021(2) 0.022(2) 0.025(2) 0.0033(19) 0.0090(18) -0.0028(19)
N2 0.030(3) 0.016(2) 0.028(2) 0.0028(19) 0.009(2) -0.0024(19)
N3 0.026(2) 0.020(2) 0.025(2) -0.0020(19) 0.0078(19) 0.0007(19)
C1 0.027(3) 0.032(3) 0.027(3) 0.002(2) 0.016(2) -0.002(2)
C2 0.029(3) 0.028(3) 0.034(3) 0.000(2) 0.014(3) 0.001(2)
C3 0.026(3) 0.026(3) 0.037(3) -0.003(3) 0.012(3) 0.001(2)
C4 0.038(3) 0.020(3) 0.029(3) 0.001(2) 0.006(3) 0.007(2)
C5 0.040(3) 0.023(3) 0.029(3) 0.006(2) 0.006(3) 0.003(3)
C6 0.034(3) 0.020(3) 0.037(3) 0.008(2) 0.006(3) -0.003(2)
C7 0.040(4) 0.038(4) 0.023(3) -0.002(3) 0.009(3) -0.011(3)
C8 0.079(6) 0.052(5) 0.044(4) -0.019(4) 0.012(4) -0.008(4)
C9 0.051(4) 0.063(5) 0.023(3) 0.010(3) 0.002(3) -0.017(4)
C10 0.044(4) 0.028(3) 0.019(3) 0.002(2) 0.012(2) -0.006(3)
C11 0.052(4) 0.042(4) 0.051(4) -0.019(3) 0.028(4) -0.008(3)
C12 0.049(4) 0.032(4) 0.032(3) -0.005(3) 0.009(3) -0.008(3)
C13 0.046(4) 0.038(4) 0.022(3) -0.001(3) 0.004(3) -0.011(3)
C14 0.068(6) 0.068(6) 0.046(5) -0.029(4) 0.009(4) -0.009(5)
C15 0.053(5) 0.091(7) 0.047(5) -0.020(5) -0.004(4) -0.030(5)
C16 0.046(4) 0.030(3) 0.028(3) -0.007(3) 0.015(3) -0.017(3)
C17 0.053(4) 0.058(5) 0.033(4) -0.014(3) 0.013(3) -0.008(4)
C18 0.086(6) 0.041(4) 0.043(4) -0.009(3) 0.018(4) 0.001(4)
B1 0.030(3) 0.019(3) 0.022(3) 0.000(2) 0.011(3) 0.000(2)
Pt2 0.03137(13) 0.03040(13) 0.03683(14) 0.00541(10) 0.00596(10) -0.00174(10)
Cl3 0.0481(10) 0.0379(9) 0.0564(11) 0.0017(8) 0.0156(8) 0.0057(8)
Cl4 0.0347(9) 0.0540(11) 0.0618(12) 0.0006(9) 0.0043(8) -0.0038(8)
P3 0.0351(9) 0.0302(8) 0.0296(8) 0.0025(6) 0.0090(7) -0.0053(7)
P4 0.0369(9) 0.0283(8) 0.0356(9) 0.0045(7) 0.0027(7) -0.0045(7)
F2 0.041(2) 0.051(3) 0.053(2) 0.028(2) 0.0106(19) 0.0033(19)
O5 0.044(3) 0.044(3) 0.031(2) -0.001(2) 0.016(2) -0.012(2)
O6 0.046(3) 0.035(2) 0.030(2) 0.0029(19) 0.012(2) -0.008(2)
O7 0.054(3) 0.036(3) 0.037(3) 0.000(2) 0.006(2) -0.005(2)
O8 0.046(3) 0.041(3) 0.029(2) 0.006(2) 0.004(2) -0.013(2)
N4 0.035(3) 0.037(3) 0.036(3) 0.002(2) 0.001(2) -0.004(2)
N5 0.048(3) 0.021(3) 0.048(3) 0.001(2) 0.009(3) -0.004(2)
N6 0.046(3) 0.030(3) 0.042(3) 0.014(2) 0.013(3) 0.005(2)
C19 0.062(5) 0.024(4) 0.074(6) 0.002(4) 0.013(4) 0.001(3)
C20 0.072(6) 0.028(4) 0.066(5) 0.000(4) 0.020(4) 0.007(4)
C21 0.058(5) 0.030(4) 0.071(5) 0.012(4) 0.029(4) 0.010(3)
C22 0.031(4) 0.054(4) 0.048(4) 0.021(3) 0.005(3) 0.004(3)
C23 0.040(4) 0.049(4) 0.038(4) 0.011(3) 0.000(3) -0.003(3)
C24 0.038(4) 0.053(5) 0.040(4) 0.002(3) -0.001(3) -0.006(3)
C25 0.043(4) 0.056(5) 0.038(4) 0.003(3) 0.019(3) -0.011(3)
C26 0.063(5) 0.082(6) 0.044(4) -0.008(4) 0.029(4) -0.002(5)
C27 0.068(6) 0.067(6) 0.043(4) 0.015(4) 0.018(4) -0.005(5)
C28 0.056(4) 0.034(4) 0.031(3) -0.002(3) 0.017(3) -0.006(3)
C29 0.051(5) 0.083(7) 0.043(4) 0.021(4) 0.005(4) -0.008(4)
C30 0.062(5) 0.044(4) 0.049(4) 0.016(3) 0.024(4) 0.000(4)
C31 0.058(5) 0.048(5) 0.042(4) 0.006(3) 0.010(4) -0.018(4)
C32 0.112(9) 0.060(6) 0.073(6) 0.008(5) 0.048(6) -0.013(6)
C33 0.092(7) 0.056(6) 0.061(6) 0.022(4) 0.021(5) -0.002(5)
C34 0.089(7) 0.048(5) 0.036(4) 0.000(3) 0.015(4) 0.000(4)
C35 0.090(9) 0.195(16) 0.077(8) 0.049(9) 0.029(7) 0.054(10)
C36 0.085(7) 0.106(9) 0.051(5) 0.024(5) 0.014(5) 0.013(6)
B2 0.036(4) 0.036(4) 0.035(4) 0.012(3) 0.006(3) 0.001(3)
Cl5 0.0701(17) 0.0385(13) 0.0260(10) -0.0099(9) 0.0137(11) -0.0093(11)
Cl6 0.091(2) 0.0315(12) 0.0377(13) 0.000 0.0224(13) 0.000
O9 0.082(6) 0.129(8) 0.159(9) 0.011(7) 0.039(6) -0.027(5)
C37 0.111(15) 0.26(3) 0.49(5) 0.12(3) 0.026(19) -0.089(17)
C38 0.177(18) 0.26(3) 0.19(2) 0.112(18) -0.017(14) -0.119(18)
C39 0.092(9) 0.112(11) 0.167(14) 0.040(10) -0.004(8) -0.022(8)
C40 0.126(13) 0.145(15) 0.201(18) -0.024(12) 0.088(13) -0.039(11)
K1 0.0276(7) 0.0519(9) 0.0459(8) -0.0084(7) 0.0044(6) 0.0016(6)
N41 0.054(6) 0.062(6) 0.051(5) -0.022(5) 0.020(5) -0.033(5)
N42 0.046(6) 0.065(6) 0.048(5) -0.013(5) 0.011(5) -0.008(5)
C41 0.056(8) 0.093(10) 0.051(6) -0.023(7) 0.017(6) -0.026(7)
C42 0.077(10) 0.105(12) 0.052(8) -0.027(8) 0.027(8) -0.041(9)
O43 0.063(7) 0.091(9) 0.049(6) -0.015(5) 0.024(5) -0.033(6)
C44 0.067(9) 0.113(11) 0.057(9) -0.010(8) 0.028(7) -0.037(8)
C45 0.047(9) 0.084(9) 0.056(6) 0.008(7) 0.022(6) -0.011(7)
O46 0.041(5) 0.042(6) 0.053(5) -0.005(4) 0.021(4) -0.008(4)
C47 0.042(7) 0.058(8) 0.071(7) -0.011(6) 0.029(6) -0.023(6)
C48 0.040(7) 0.081(10) 0.066(6) -0.016(7) 0.015(5) -0.021(6)
C51 0.082(10) 0.061(8) 0.101(9) -0.022(8) 0.027(8) -0.018(7)
C52 0.080(10) 0.044(8) 0.106(9) -0.008(8) 0.046(7) 0.004(7)
O53 0.092(8) 0.035(5) 0.089(7) 0.015(5) 0.020(6) 0.003(5)
C54 0.159(14) 0.050(9) 0.115(9) 0.041(9) -0.030(10) 0.019(9)
C55 0.111(13) 0.073(8) 0.094(12) 0.038(8) -0.021(10) 0.035(8)
O56 0.064(6) 0.062(6) 0.065(6) 0.011(5) -0.011(5) 0.018(5)
C57 0.056(9) 0.089(8) 0.088(12) -0.004(9) -0.011(9) 0.015(7)
C58 0.048(8) 0.080(8) 0.048(7) -0.005(7) -0.004(6) -0.001(7)
C61 0.041(7) 0.074(7) 0.060(8) -0.006(7) 0.009(6) -0.026(6)
C62 0.023(6) 0.081(8) 0.040(7) 0.014(6) 0.010(5) -0.012(5)
O63 0.037(5) 0.061(6) 0.052(6) -0.006(5) 0.009(4) 0.006(4)
C64 0.044(7) 0.058(7) 0.070(9) 0.010(6) 0.030(6) 0.015(6)
C65 0.054(8) 0.045(8) 0.083(11) -0.009(7) 0.036(7) 0.015(6)
O66 0.051(5) 0.044(5) 0.060(6) 0.003(4) 0.024(5) 0.005(4)
C67 0.063(7) 0.057(8) 0.064(8) -0.010(7) 0.027(6) 0.000(6)
C68 0.045(7) 0.058(7) 0.053(8) -0.014(6) 0.003(6) -0.013(5)
N41A 0.037(6) 0.079(7) 0.049(6) -0.005(5) 0.010(5) -0.016(6)
N42A 0.036(6) 0.120(9) 0.070(7) -0.011(7) -0.010(6) -0.002(7)
C41A 0.047(8) 0.109(12) 0.041(7) -0.003(8) -0.001(6) -0.022(8)
C42A 0.048(8) 0.106(13) 0.040(7) -0.002(8) 0.002(6) -0.019(8)
O43A 0.058(7) 0.128(12) 0.040(7) -0.006(7) 0.008(5) -0.041(7)
C44A 0.064(9) 0.123(14) 0.060(10) -0.001(10) 0.019(7) -0.041(10)
C45A 0.050(10) 0.104(13) 0.082(10) -0.009(10) 0.012(8) -0.022(9)
O46A 0.034(6) 0.112(12) 0.076(7) -0.019(8) 0.007(5) -0.013(7)
C47A 0.047(9) 0.139(14) 0.100(9) -0.012(10) 0.012(7) -0.039(10)
C48A 0.025(8) 0.173(17) 0.098(10) -0.015(10) -0.004(6) -0.014(10)
C51A 0.060(9) 0.080(8) 0.080(9) -0.019(7) 0.013(8) -0.022(7)
C52A 0.080(9) 0.074(10) 0.094(10) 0.000(8) 0.023(8) -0.021(8)
O53A 0.076(8) 0.073(9) 0.128(10) 0.024(8) -0.012(7) 0.006(7)
C54A 0.107(13) 0.077(12) 0.130(13) 0.037(10) -0.008(10) 0.003(10)
C55A 0.161(15) 0.098(13) 0.136(14) 0.040(13) -0.030(12) -0.001(11)
O56A 0.128(10) 0.087(9) 0.129(12) 0.027(10) -0.066(10) 0.007(8)
C57A 0.108(11) 0.120(11) 0.113(14) 0.017(11) -0.040(12) 0.037(10)
C58A 0.042(10) 0.142(11) 0.070(10) -0.009(9) -0.034(8) 0.017(9)
C61A 0.028(8) 0.095(10) 0.055(10) -0.008(8) 0.001(6) -0.007(7)
C62A 0.029(7) 0.095(10) 0.055(8) -0.010(7) -0.006(6) -0.002(7)
O63A 0.027(5) 0.104(9) 0.045(6) -0.024(6) 0.005(4) 0.007(6)
C64A 0.044(8) 0.088(10) 0.078(12) -0.022(9) 0.001(8) 0.013(9)
C65A 0.055(7) 0.094(12) 0.057(9) -0.023(8) 0.007(6) -0.007(8)
O66A 0.048(5) 0.067(7) 0.049(6) -0.012(6) 0.000(5) -0.007(5)
C67A 0.062(7) 0.099(12) 0.071(9) -0.026(9) -0.009(6) -0.020(8)
C68A 0.054(8) 0.112(10) 0.082(12) -0.026(10) -0.016(8) -0.024(9)

loop_
_atom_type_symbol
_atom_type_description
_atom_type_scat_dispersion_real
_atom_type_scat_dispersion_imag
_atom_type_scat_source
C C 0.0033 0.0016 'International Tables Vol C Tables 4.2.6.8 and 6.1.1.4'
H H 0.0000 0.0000 'International Tables Vol C Tables 4.2.6.8 and 6.1.1.4'
B B 0.0013 0.0007 'International Tables Vol C Tables 4.2.6.8 and 6.1.1.4'
Cl Cl 0.1484 0.1585 'International Tables Vol C Tables 4.2.6.8 and 6.1.1.4'
F F 0.0171 0.0103 'International Tables Vol C Tables 4.2.6.8 and 6.1.1.4'
K K 0.2009 0.2494 'International Tables Vol C Tables 4.2.6.8 and 6.1.1.4'
N N 0.0061 0.0033 'International Tables Vol C Tables 4.2.6.8 and 6.1.1.4'
O O 0.0106 0.0060 'International Tables Vol C Tables 4.2.6.8 and 6.1.1.4'
P P 0.1023 0.0942 'International Tables Vol C Tables 4.2.6.8 and 6.1.1.4'
Pt Pt -1.7033 8.3905 'International Tables Vol C Tables 4.2.6.8 and 6.1.1.4'

loop_
_geom_angle_atom_site_label_1
_geom_angle_atom_site_label_2
_geom_angle_atom_site_label_3
_geom_angle
_geom_angle_site_symmetry_1
_geom_angle_site_symmetry_3
_geom_angle_publ_flag
Cl1 Pt1 Cl2 88.00(6) . . ?
P1 Pt1 Cl1 175.09(6) . . ?
P1 Pt1 Cl2 87.27(6) . . ?
P1 Pt1 P2 97.11(5) . . ?
P2 Pt1 Cl1 87.66(6) . . ?
P2 Pt1 Cl2 175.18(6) . . ?
O1 P1 Pt1 113.15(16) . . ?
O1 P1 O2 94.4(2) . . ?
O1 P1 N1 106.6(2) . . ?
O2 P1 Pt1 115.06(16) . . ?
O2 P1 N1 105.8(2) . . ?
N1 P1 Pt1 118.78(17) . . ?
O3 P2 Pt1 114.51(17) . . ?
O3 P2 O4 94.9(2) . . ?
O3 P2 N2 106.4(2) . . ?
O4 P2 Pt1 113.46(17) . . ?
O4 P2 N2 105.6(2) . . ?
N2 P2 Pt1 118.93(17) . . ?
C7 O1 P1 123.0(4) . . ?
C10 O2 P1 119.5(3) . . ?
C13 O3 P2 122.0(4) . . ?
C16 O4 P2 119.2(3) . . ?
C1 N1 P1 113.1(4) . . ?
C1 N1 B1 113.0(4) . . ?
B1 N1 P1 131.8(4) . . ?
C6 N2 P2 114.0(4) . . ?
C6 N2 B1 112.6(5) . . ?
B1 N2 P2 131.7(4) . . ?
C3 N3 B1 113.8(4) . . ?
C4 N3 C3 109.2(4) . . ?
C4 N3 B1 113.2(4) . . ?
C2 C1 N1 111.4(4) . . ?
C1 C2 C3 112.6(5) . . ?
N3 C3 C2 108.9(5) . . ?
N3 C4 C5 109.7(5) . . ?
C6 C5 C4 111.6(5) . . ?
N2 C6 C5 111.1(5) . . ?
O1 C7 C8 109.7(6) . . ?
O1 C7 C9 104.9(5) . . ?
C8 C7 C9 114.1(6) . . ?
O2 C10 C11 108.9(5) . . ?
O2 C10 C12 106.6(5) . . ?
C12 C10 C11 111.9(5) . . ?
O3 C13 C14 109.5(6) . . ?
O3 C13 C15 106.4(5) . . ?
C15 C13 C14 113.1(7) . . ?
O4 C16 C17 107.3(5) . . ?
O4 C16 C18 108.7(6) . . ?
C18 C16 C17 112.0(6) . . ?
F1 B1 N1 111.0(4) . . ?
F1 B1 N2 111.3(5) . . ?
F1 B1 N3 103.8(4) . . ?
N1 B1 N3 105.6(4) . . ?
N2 B1 N1 117.4(5) . . ?
N2 B1 N3 106.6(4) . . ?
Cl4 Pt2 Cl3 88.57(7) . . ?
P3 Pt2 Cl3 87.77(7) . . ?
P3 Pt2 Cl4 176.27(7) . . ?
P4 Pt2 Cl3 174.66(7) . . ?
P4 Pt2 Cl4 86.27(7) . . ?
P4 Pt2 P3 97.37(6) . . ?
O5 P3 Pt2 113.87(18) . . ?
O5 P3 O6 94.5(2) . . ?
O5 P3 N4 106.3(3) . . ?
O6 P3 Pt2 114.89(19) . . ?
O6 P3 N4 106.0(3) . . ?
N4 P3 Pt2 118.4(2) . . ?
O7 P4 Pt2 114.3(2) . . ?
O7 P4 O8 96.1(3) . . ?
O7 P4 N5 105.5(3) . . ?
O8 P4 Pt2 113.4(2) . . ?
O8 P4 N5 106.3(3) . . ?
N5 P4 Pt2 118.6(2) . . ?
C25 O5 P3 122.8(4) . . ?
C28 O6 P3 120.1(4) . . ?
C34 O7 P4 121.3(5) . . ?
C31 O8 P4 120.3(4) . . ?
C24 N4 P3 114.5(5) . . ?
B2 N4 P3 132.5(5) . . ?
B2 N4 C24 111.8(6) . . ?
C19 N5 P4 113.9(5) . . ?
C19 N5 B2 111.7(6) . . ?
B2 N5 P4 129.4(5) . . ?
C21 N6 C22 109.0(6) . . ?
C21 N6 B2 113.1(5) . . ?
C22 N6 B2 114.6(6) . . ?
N5 C19 C20 110.9(6) . . ?
C21 C20 C19 110.6(7) . . ?
N6 C21 C20 110.1(6) . . ?
N6 C22 C23 110.1(6) . . ?
C24 C23 C22 110.9(6) . . ?
C23 C24 N4 112.1(6) . . ?
O5 C25 C26 104.7(6) . . ?
O5 C25 C27 109.5(6) . . ?
C26 C25 C27 113.7(7) . . ?
O6 C28 C29 108.0(6) . . ?
O6 C28 C30 107.3(6) . . ?
C30 C28 C29 111.8(6) . . ?
O8 C31 C32 110.8(7) . . ?
O8 C31 C33 107.5(7) . . ?
C32 C31 C33 113.3(7) . . ?
O7 C34 C35 105.7(8) . . ?
O7 C34 C36 111.5(8) . . ?
C36 C34 C35 109.6(8) . . ?
F2 B2 N4 109.9(6) . . ?
F2 B2 N5 110.2(6) . . ?
F2 B2 N6 103.5(5) . . ?
N4 B2 N5 118.1(6) . . ?
N4 B2 N6 107.0(5) . . ?
N5 B2 N6 107.0(6) . . ?
C38 O9 C39 113.6(14) . . ?
O9 C38 C37 110.0(18) . . ?
C40 C39 O9 110.1(14) . . ?
O43 K1 N41 60.4(2) . . ?
O46 K1 N41 117.3(3) . . ?
O46 K1 O43 57.9(2) . . ?
O53 K1 N41 62.7(4) . . ?
O53 K1 O43 101.0(4) . . ?
O53 K1 O46 119.9(3) . . ?
O53 K1 O56 61.8(4) . . ?
O53 K1 O63 96.0(3) . . ?
O53 K1 O66 135.3(3) . . ?
O56 K1 N41 122.9(4) . . ?
O56 K1 O43 143.5(4) . . ?
O56 K1 O46 100.9(3) . . ?
O56 K1 O66 92.0(3) . . ?
O63 K1 N41 61.7(3) . . ?
O63 K1 O43 100.6(3) . . ?
O63 K1 O46 139.7(3) . . ?
O63 K1 O56 112.5(3) . . ?
O63 K1 O66 59.3(3) . . ?
O66 K1 N41 119.3(3) . . ?
O66 K1 O43 118.8(3) . . ?
O66 K1 O46 99.1(3) . . ?
O43A K1 N42A 122.9(3) . . ?
O43A K1 O63A 101.9(3) . . ?
O46A K1 N42A 62.3(3) . . ?
O46A K1 O43A 61.3(2) . . ?
O46A K1 O63A 147.3(4) . . ?
O46A K1 O66A 105.7(3) . . ?
O63A K1 N42A 121.0(3) . . ?
O66A K1 N42A 63.0(3) . . ?
O66A K1 O43A 126.2(4) . . ?
O66A K1 O63A 59.8(3) . . ?
C41 N41 K1 111.4(7) . . ?
C41 N41 C51 110.4(12) . . ?
C51 N41 K1 105.2(8) . . ?
C61 N41 K1 110.0(7) . . ?
C61 N41 C41 109.7(12) . . ?
C61 N41 C51 110.1(11) . . ?
C48 N42 K1 109.1(7) . . ?
C48 N42 C58 108.4(12) . . ?
C48 N42 C68 112.4(12) . . ?
C58 N42 K1 108.7(9) . . ?
C58 N42 C68 110.8(10) . . ?
C68 N42 K1 107.4(7) . . ?
N41 C41 C42 115.2(12) . . ?
O43 C42 C41 110.1(11) . . ?
C42 O43 K1 117.5(7) . . ?
C42 O43 C44 113.7(10) . . ?
C44 O43 K1 117.5(6) . . ?
O43 C44 C45 109.8(11) . . ?
O46 C45 C44 109.9(10) . . ?
C45 O46 K1 116.4(6) . . ?
C47 O46 K1 118.8(6) . . ?
C47 O46 C45 110.3(11) . . ?
O46 C47 C48 108.5(12) . . ?
N42 C48 C47 115.1(11) . . ?
N41 C51 C52 117.4(12) . . ?
O53 C52 C51 109.8(12) . . ?
C52 O53 K1 121.6(9) . . ?
C54 O53 K1 112.1(10) . . ?
C54 O53 C52 115.4(12) . . ?
O53 C54 K1 46.4(7) . . ?
C55 C54 K1 86.8(13) . . ?
C55 C54 O53 124.9(18) . . ?
C54 C55 O56 114.4(16) . . ?
C55 O56 K1 115.2(10) . . ?
C57 O56 K1 115.1(11) . . ?
C57 O56 C55 119.1(12) . . ?
O56 C57 C58 114.0(17) . . ?
C57 C58 N42 111.2(16) . . ?
N41 C61 C62 114.0(13) . . ?
O63 C62 C61 110.5(13) . . ?
C62 O63 K1 118.4(8) . . ?
C62 O63 C64 111.4(10) . . ?
C64 O63 K1 119.1(8) . . ?
O63 C64 C65 109.9(13) . . ?
O66 C65 C64 109.6(13) . . ?
C65 O66 K1 114.2(7) . . ?
C65 O66 C67 111.6(10) . . ?
C67 O66 K1 120.4(7) . . ?
O66 C67 C68 109.0(10) . . ?
N42 C68 C67 114.5(12) . . ?
C41A N41A K1 107.6(7) . . ?
C41A N41A C51A 110.1(12) . . ?
C51A N41A K1 109.0(8) . . ?
C61A N41A K1 111.3(7) . . ?
C61A N41A C41A 109.7(12) . . ?
C61A N41A C51A 109.1(11) . . ?
C48A N42A K1 107.8(7) . . ?
C48A N42A C58A 107.2(12) . . ?
C48A N42A C68A 112.1(13) . . ?
C58A N42A K1 113.8(9) . . ?
C58A N42A C68A 109.8(10) . . ?
C68A N42A K1 106.3(7) . . ?
N41A C41A C42A 115.3(12) . . ?
O43A C42A C41A 110.2(11) . . ?
C42A O43A K1 120.9(7) . . ?
C42A O43A C44A 113.5(10) . . ?
C44A O43A K1 115.5(7) . . ?
O43A C44A C45A 109.7(11) . . ?
O46A C45A C44A 109.8(11) . . ?
C45A O46A K1 114.4(7) . . ?
C47A O46A K1 116.4(7) . . ?
C47A O46A C45A 109.2(11) . . ?
O46A C47A C48A 108.4(13) . . ?
N42A C48A C47A 114.9(12) . . ?
N41A C51A C52A 116.6(12) . . ?
O53A C52A C51A 109.5(12) . . ?
C52A O53A K1 121.4(9) . . ?
C54A O53A K1 116.6(11) . . ?
C54A O53A C52A 116.8(13) . . ?
C55A C54A O53A 127.9(19) . . ?
C54A C55A O56A 117.5(17) . . ?
C55A O56A K1 119.1(10) . . ?
C57A O56A K1 110.6(11) . . ?
C57A O56A C55A 122.2(14) . . ?
O56A C57A C58A 114.6(18) . . ?
C57A C58A N42A 111.3(16) . . ?
N41A C61A C62A 114.2(13) . . ?
O63A C62A C61A 110.7(13) . . ?
C62A O63A K1 118.5(8) . . ?
C62A O63A C64A 109.6(10) . . ?
C64A O63A K1 113.8(9) . . ?
O63A C64A C65A 109.5(13) . . ?
O66A C65A C64A 109.3(13) . . ?
C65A O66A K1 118.9(8) . . ?
C65A O66A C67A 111.1(10) . . ?
C67A O66A K1 118.6(8) . . ?
O66A C67A C68A 108.5(10) . . ?
N42A C68A C67A 113.8(12) . . ?

loop_
_geom_bond_atom_site_label_1
_geom_bond_atom_site_label_2
_geom_bond_distance
_geom_bond_site_symmetry_2
_geom_bond_publ_flag
Pt1 Cl1 2.3655(16) . ?
Pt1 Cl2 2.3659(16) . ?
Pt1 P1 2.2029(14) . ?
Pt1 P2 2.2071(15) . ?
P1 O1 1.592(4) . ?
P1 O2 1.599(4) . ?
P1 N1 1.632(5) . ?
P2 O3 1.596(4) . ?
P2 O4 1.602(4) . ?
P2 N2 1.630(5) . ?
F1 B1 1.420(7) . ?
O1 C7 1.455(7) . ?
O2 C10 1.458(7) . ?
O3 C13 1.462(7) . ?
O4 C16 1.473(7) . ?
N1 C1 1.504(7) . ?
N1 B1 1.524(8) . ?
N2 C6 1.503(7) . ?
N2 B1 1.523(7) . ?
N3 C3 1.498(7) . ?
N3 C4 1.491(7) . ?
N3 B1 1.635(8) . ?
C1 C2 1.504(8) . ?
C2 C3 1.511(8) . ?
C4 C5 1.515(9) . ?
C5 C6 1.508(8) . ?
C7 C8 1.506(10) . ?
C7 C9 1.529(9) . ?
C10 C11 1.508(9) . ?
C10 C12 1.503(9) . ?
C13 C14 1.515(11) . ?
C13 C15 1.496(10) . ?
C16 C17 1.506(10) . ?
C16 C18 1.505(11) . ?
Pt2 Cl3 2.3661(18) . ?
Pt2 Cl4 2.3632(18) . ?
Pt2 P3 2.2060(17) . ?
Pt2 P4 2.1997(18) . ?
P3 O5 1.593(5) . ?
P3 O6 1.599(5) . ?
P3 N4 1.623(6) . ?
P4 O7 1.595(5) . ?
P4 O8 1.600(5) . ?
P4 N5 1.632(6) . ?
F2 B2 1.423(8) . ?
O5 C25 1.462(7) . ?
O6 C28 1.455(7) . ?
O7 C34 1.468(9) . ?
O8 C31 1.448(8) . ?
N4 C24 1.507(8) . ?
N4 B2 1.507(10) . ?
N5 C19 1.493(9) . ?
N5 B2 1.527(10) . ?
N6 C21 1.484(9) . ?
N6 C22 1.489(9) . ?
N6 B2 1.618(9) . ?
C19 C20 1.525(11) . ?
C20 C21 1.498(12) . ?
C22 C23 1.516(11) . ?
C23 C24 1.503(10) . ?
C25 C26 1.513(11) . ?
C25 C27 1.517(11) . ?
C28 C29 1.513(11) . ?
C28 C30 1.509(10) . ?
C31 C32 1.496(12) . ?
C31 C33 1.505(11) . ?
C34 C35 1.529(15) . ?
C34 C36 1.474(13) . ?
O9 C38 1.365(18) . ?
O9 C39 1.433(15) . ?
C37 C38 1.49(3) . ?
C39 C40 1.397(19) . ?
K1 N41 2.908(9) . ?
K1 O43 2.900(8) . ?
K1 O46 2.892(8) . ?
K1 O53 2.708(9) . ?
K1 O56 2.780(9) . ?
K1 O63 2.769(8) . ?
K1 O66 2.836(8) . ?
K1 N42A 2.907(10) . ?
K1 O43A 2.787(8) . ?
K1 O46A 2.714(8) . ?
K1 O63A 2.819(8) . ?
K1 O66A 2.750(8) . ?
N41 C41 1.445(16) . ?
N41 C51 1.46(2) . ?
N41 C61 1.425(16) . ?
N42 C48 1.439(15) . ?
N42 C58 1.484(18) . ?
N42 C68 1.499(18) . ?
C41 C42 1.515(16) . ?
C42 O43 1.408(14) . ?
O43 C44 1.425(12) . ?
C44 C45 1.472(16) . ?
C45 O46 1.441(15) . ?
O46 C47 1.424(13) . ?
C47 C48 1.48(2) . ?
C51 C52 1.50(2) . ?
C52 O53 1.40(2) . ?
O53 C54 1.37(2) . ?
C54 C55 1.31(3) . ?
C55 O56 1.44(2) . ?
O56 C57 1.37(2) . ?
C57 C58 1.47(3) . ?
C61 C62 1.54(3) . ?
C62 O63 1.396(15) . ?
O63 C64 1.410(17) . ?
C64 C65 1.49(2) . ?
C65 O66 1.397(15) . ?
O66 C67 1.434(15) . ?
C67 C68 1.509(18) . ?
N41A C41A 1.442(16) . ?
N41A C51A 1.47(2) . ?
N41A C61A 1.428(17) . ?
N42A C48A 1.443(15) . ?
N42A C58A 1.493(18) . ?
N42A C68A 1.503(19) . ?
C41A C42A 1.514(16) . ?
C42A O43A 1.409(14) . ?
O43A C44A 1.426(12) . ?
C44A C45A 1.470(16) . ?
C45A O46A 1.446(16) . ?
O46A C47A 1.429(14) . ?
C47A C48A 1.48(2) . ?
C51A C52A 1.51(2) . ?
C52A O53A 1.39(2) . ?
O53A C54A 1.36(2) . ?
C54A C55A 1.29(3) . ?
C55A O56A 1.43(2) . ?
O56A C57A 1.36(2) . ?
C57A C58A 1.47(3) . ?
C61A C62A 1.53(3) . ?
C62A O63A 1.404(15) . ?
O63A C64A 1.418(17) . ?
C64A C65A 1.49(2) . ?
C65A O66A 1.398(15) . ?
O66A C67A 1.439(15) . ?
C67A C68A 1.512(18) . ?
